data_7112058
loop_
_publ_author_name
'A. Mondal'
'Y. Li'
'L.-M. Chamoreau'
'M. Seuleiman'
'L. Rechignat'
'A. Bousseksou'
'M.-L. Boillot'
'R. Lescou\=ezec'

_publ_section_title
;
 Photo- and thermo-induced spin crossover in a cyanide-bridged
 {Mo^V^~2Fe^II^~2~} rhombus molecule
;
_journal_name_full Chem.Commun.
_journal_page_first 2893
_journal_paper_doi 10.1039/c3cc49164a
_journal_volume 50
_journal_year 2014
_chemical_formula_moiety 'C52 H40 Fe2 Mo2 N32 O4, 2(C4 H7 N2), C2 H3 N, 5(H2 O)'
_chemical_formula_sum 'C62 H67 Fe2 Mo2 N37 O9'
_chemical_formula_weight 1778.10
_chemical_name_systematic
;
 ?
;
_space_group_crystal_system monoclinic
_space_group_IT_number 11
_space_group_name_Hall '-P 2yb'
_space_group_name_H-M_alt 'P 1 21/m 1'
_symmetry_space_group_name_Hall '-P 2yb'
_symmetry_space_group_name_H-M 'P 1 21/m 1'
_atom_sites_solution_hydrogens geom
_atom_sites_solution_primary direct
_atom_sites_solution_secondary difmap
_audit_creation_method SHELXL-2013
_cell_angle_alpha 90
_cell_angle_beta 95.160(2)
_cell_angle_gamma 90
_cell_formula_units_Z 2
_cell_length_a 13.0803(4)
_cell_length_b 17.4938(6)
_cell_length_c 17.6157(5)
_cell_measurement_reflns_used 9944
_cell_measurement_temperature 200(2)
_cell_measurement_theta_max 27.23
_cell_measurement_theta_min 2.33
_cell_volume 4014.6(2)
_computing_cell_refinement 'Bruker SAINT'
_computing_data_collection 'Bruker APEX2'
_computing_data_reduction 'Bruker SAINT'
_computing_molecular_graphics 'DIAMOND. Crystal Impact GbR, Bonn, Germany'
_computing_publication_material 'WinGX publication routines (Farrugia, 1999)'
_computing_structure_refinement 'SHELXL-2013 (Sheldrick, 2013)'
_computing_structure_solution 'SIR97 (Giacovazzo et al, 1997)'
_diffrn_ambient_temperature 200(2)
_diffrn_measured_fraction_theta_full 0.990
_diffrn_measured_fraction_theta_max 0.983
_diffrn_measurement_device_type 'Bruker APEX-II CCD'
_diffrn_measurement_method '\f and \w scans'
_diffrn_radiation_monochromator graphite
_diffrn_radiation_source 'fine-focus sealed tube'
_diffrn_radiation_type MoK\a
_diffrn_radiation_wavelength 0.71073
_diffrn_reflns_av_R_equivalents 0.0446
_diffrn_reflns_av_unetI/netI 0.0547
_diffrn_reflns_Laue_measured_fraction_full 0.990
_diffrn_reflns_Laue_measured_fraction_max 0.983
_diffrn_reflns_limit_h_max 14
_diffrn_reflns_limit_h_min -17
_diffrn_reflns_limit_k_max 22
_diffrn_reflns_limit_k_min -22
_diffrn_reflns_limit_l_max 22
_diffrn_reflns_limit_l_min -19
_diffrn_reflns_number 43140
_diffrn_reflns_point_group_measured_fraction_full 0.990
_diffrn_reflns_point_group_measured_fraction_max 0.983
_diffrn_reflns_theta_full 25.242
_diffrn_reflns_theta_max 27.596
_diffrn_reflns_theta_min 2.196
_exptl_absorpt_coefficient_mu 0.735
_exptl_absorpt_correction_T_max 0.746
_exptl_absorpt_correction_T_min 0.635
_exptl_absorpt_correction_type multi-scan
_exptl_absorpt_process_details
;
SADABS, Bruker AXS Inc., Madison, 
Wisconsin, USA. 
;
_exptl_crystal_colour 'dark red'
_exptl_crystal_density_diffrn 1.471
_exptl_crystal_density_method 'not measured'
_exptl_crystal_description square
_exptl_crystal_F_000 1812
_exptl_crystal_size_max 0.11
_exptl_crystal_size_mid 0.08
_exptl_crystal_size_min 0.04
_refine_diff_density_max 1.195
_refine_diff_density_min -0.829
_refine_diff_density_rms 0.112
_refine_ls_extinction_method none
_refine_ls_goodness_of_fit_ref 1.027
_refine_ls_hydrogen_treatment constr
_refine_ls_matrix_type full
_refine_ls_number_parameters 517
_refine_ls_number_reflns 9462
_refine_ls_number_restraints 1
_refine_ls_restrained_S_all 1.032
_refine_ls_R_factor_all 0.0875
_refine_ls_R_factor_gt 0.0516
_refine_ls_shift/su_max 0.002
_refine_ls_shift/su_mean 0.000
_refine_ls_structure_factor_coef Fsqd
_refine_ls_weighting_details 'w=1/[\s^2^(Fo^2^)+(0.0801P)^2^+7.6858P] where P=(Fo^2^+2Fc^2^)/3'
_refine_ls_weighting_scheme calc
_refine_ls_wR_factor_gt 0.1371
_refine_ls_wR_factor_ref 0.1587
_reflns_Friedel_coverage 0.000
_reflns_number_gt 6593
_reflns_number_total 9462
_reflns_threshold_expression 'I > 2\s(I)'
_cod_data_source_file c3cc49164a.txt
_cod_data_source_block am_3a_e_164
_cod_database_code 7112058
_shelx_space_group_comment
;
The symmetry employed for this shelxl refinement is uniquely defined
by the following loop, which should always be used as a source of
symmetry information in preference to the above space-group names.
They are only intended as comments.
;
_shelxl_version_number 2013-4

loop_
_space_group_symop_operation_xyz
'x, y, z'
'-x, y+1/2, -z'
'-x, -y, -z'
'x, -y-1/2, z'

loop_
_atom_site_label
_atom_site_type_symbol
_atom_site_fract_x
_atom_site_fract_y
_atom_site_fract_z
_atom_site_U_iso_or_equiv
_atom_site_adp_type
_atom_site_occupancy
_atom_site_site_symmetry_order
_atom_site_calc_flag
_atom_site_refinement_flags_posn
_atom_site_refinement_flags_adp
_atom_site_refinement_flags_occupancy
Fe1 Fe 0.42964(4) 0.06358(3) 0.23359(3) 0.02395(14) Uani 1 1 d . . .
Mo1 Mo 0.26326(3) 0.2500 0.03025(3) 0.02387(13) Uani 1 2 d S T P
Mo2 Mo 0.68925(3) 0.2500 0.37727(3) 0.02563(13) Uani 1 2 d S T P
N1 N 0.3829(2) 0.13640(19) 0.15730(19) 0.0271(7) Uani 1 1 d . . .
N2 N 0.1272(4) 0.2500 0.1800(3) 0.0459(14) Uani 1 2 d S T P
N3 N 0.1399(4) 0.0846(3) 0.0190(3) 0.0581(12) Uani 1 1 d . . .
N4 N 0.1225(7) 0.2500 -0.1350(5) 0.095(3) Uani 1 2 d S T P
N5 N 0.4120(3) 0.3586(2) -0.0667(3) 0.0529(11) Uani 1 1 d . . .
N6 N 0.5207(2) 0.13657(19) 0.28452(18) 0.0256(7) Uani 1 1 d . . .
N7 N 0.8137(3) 0.1358(3) 0.2686(3) 0.0520(11) Uani 1 1 d . . .
N8 N 0.4952(4) 0.2500 0.4848(3) 0.0403(13) Uani 1 2 d S T P
N9 N 0.9209(5) 0.2500 0.4699(4) 0.0617(19) Uani 1 2 d S T P
N10 N 0.7100(3) 0.4103(3) 0.4759(3) 0.0632(14) Uani 1 1 d . . .
N11 N 0.3172(2) 0.09735(19) 0.29360(19) 0.0276(7) Uani 1 1 d . . .
N12 N 0.1641(3) 0.1246(2) 0.3289(2) 0.0371(9) Uani 1 1 d . . .
N13 N 0.3350(3) -0.0111(2) 0.1816(2) 0.0319(8) Uani 1 1 d . . .
N14 N 0.1942(3) -0.0694(3) 0.1340(3) 0.0522(11) Uani 1 1 d . . .
N15 N 0.4740(3) -0.0120(2) 0.3120(2) 0.0324(8) Uani 1 1 d . . .
N16 N 0.5751(3) -0.0811(3) 0.3920(3) 0.0535(12) Uani 1 1 d . . .
N17 N 0.5443(2) 0.03295(19) 0.17479(19) 0.0284(7) Uani 1 1 d . . .
N18 N 0.7024(3) -0.0001(2) 0.1509(2) 0.0334(8) Uani 1 1 d . . .
O1 O 0.0739(2) 0.0448(3) 0.1989(2) 0.0633(11) Uani 1 1 d . . .
O2 O 0.7431(2) -0.0453(2) 0.3061(2) 0.0620(11) Uani 1 1 d . . .
C1 C 0.3447(3) 0.1770(2) 0.1123(2) 0.0269(8) Uani 1 1 d . . .
C2 C 0.1701(4) 0.2500 0.1262(4) 0.0332(13) Uani 1 2 d S T P
C3 C 0.1802(4) 0.1428(3) 0.0225(3) 0.0388(11) Uani 1 1 d . . .
C4 C 0.1727(6) 0.2500 -0.0786(4) 0.0515(19) Uani 1 2 d S T P
C5 C 0.3587(3) 0.3218(2) -0.0341(3) 0.0342(9) Uani 1 1 d . . .
C6 C 0.5797(3) 0.1767(2) 0.3159(2) 0.0259(8) Uani 1 1 d . . .
C7 C 0.7716(3) 0.1754(3) 0.3073(3) 0.0363(10) Uani 1 1 d . . .
C8 C 0.5647(4) 0.2500 0.4489(3) 0.0295(12) Uani 1 2 d S T P
C9 C 0.8413(5) 0.2500 0.4374(4) 0.0429(16) Uani 1 2 d S T P
C10 C 0.7027(3) 0.3544(3) 0.4433(3) 0.0431(12) Uani 1 1 d . . .
C11 C 0.3279(3) 0.1390(3) 0.3588(3) 0.0368(10) Uani 1 1 d . . .
H11 H 0.3915 0.1542 0.3847 0.044 Uiso 1 1 calc R U .
C12 C 0.2333(3) 0.1560(3) 0.3816(3) 0.0397(11) Uani 1 1 d . . .
H12 H 0.2190 0.1841 0.4256 0.048 Uiso 1 1 calc R U .
C13 C 0.0517(3) 0.1340(3) 0.3294(3) 0.0527(14) Uani 1 1 d . . .
H13A H 0.0259 0.1664 0.2865 0.079 Uiso 1 1 calc R U .
H13B H 0.0364 0.1580 0.3774 0.079 Uiso 1 1 calc R U .
H13C H 0.0185 0.0838 0.3248 0.079 Uiso 1 1 calc R U .
C14 C 0.2161(3) 0.0895(2) 0.2762(2) 0.0311(9) Uani 1 1 d . . .
C15 C 0.1673(3) 0.0431(3) 0.2147(3) 0.0418(11) Uani 1 1 d . . .
C16 C 0.2320(3) -0.0105(3) 0.1769(3) 0.0370(10) Uani 1 1 d . . .
C17 C 0.0845(4) -0.0900(4) 0.1163(5) 0.085(2) Uani 1 1 d . . .
H17A H 0.0505 -0.0918 0.1637 0.128 Uiso 1 1 calc R U .
H17B H 0.0796 -0.1402 0.0916 0.128 Uiso 1 1 calc R U .
H17C H 0.0510 -0.0516 0.0821 0.128 Uiso 1 1 calc R U .
C18 C 0.2746(4) -0.1083(3) 0.1102(3) 0.0555(14) Uani 1 1 d . . .
H18 H 0.2712 -0.1528 0.0792 0.067 Uiso 1 1 calc R U .
C19 C 0.3613(4) -0.0715(3) 0.1391(3) 0.0421(11) Uani 1 1 d . . .
H19 H 0.4295 -0.0860 0.1309 0.050 Uiso 1 1 calc R U .
C20 C 0.4182(4) -0.0389(3) 0.3675(3) 0.0443(12) Uani 1 1 d . . .
H20 H 0.3472 -0.0296 0.3709 0.053 Uiso 1 1 calc R U .
C21 C 0.4801(4) -0.0814(3) 0.4178(3) 0.0586(16) Uani 1 1 d . . .
H21 H 0.4606 -0.1063 0.4622 0.070 Uiso 1 1 calc R U .
C22 C 0.6633(5) -0.1213(5) 0.4309(4) 0.088(3) Uani 1 1 d . . .
H22A H 0.7130 -0.0839 0.4533 0.132 Uiso 1 1 calc R U .
H22B H 0.6959 -0.1531 0.3941 0.132 Uiso 1 1 calc R U .
H22C H 0.6400 -0.1538 0.4713 0.132 Uiso 1 1 calc R U .
C23 C 0.5699(3) -0.0386(3) 0.3269(3) 0.0394(11) Uani 1 1 d . . .
C24 C 0.6558(3) -0.0273(3) 0.2814(3) 0.0396(11) Uani 1 1 d . . .
C25 C 0.6341(3) 0.0019(2) 0.2048(2) 0.0286(9) Uani 1 1 d . . .
C26 C 0.8060(3) -0.0329(3) 0.1579(3) 0.0487(13) Uani 1 1 d . . .
H26A H 0.8486 -0.0059 0.1978 0.073 Uiso 1 1 calc R U .
H26B H 0.8363 -0.0276 0.1092 0.073 Uiso 1 1 calc R U .
H26C H 0.8022 -0.0872 0.1711 0.073 Uiso 1 1 calc R U .
C27 C 0.6539(3) 0.0283(3) 0.0860(3) 0.0390(10) Uani 1 1 d . . .
H27 H 0.6819 0.0329 0.0383 0.047 Uiso 1 1 calc R U .
C28 C 0.5580(3) 0.0492(2) 0.1011(2) 0.0339(9) Uani 1 1 d . . .
H28 H 0.5080 0.0718 0.0655 0.041 Uiso 1 1 calc R U .
N19 N 0.6944(8) 0.2500 0.0076(5) 0.091(3) Uani 1 2 d S T P
C29 C 0.6567(6) 0.2500 0.0636(4) 0.0431(16) Uani 1 2 d S T P
C30 C 0.6110(6) 0.2500 0.1327(5) 0.054(2) Uani 1 2 d S T P
H30A H 0.6527 0.2195 0.1705 0.081 Uiso 0.5 1 calc R U P
H30B H 0.5420 0.2279 0.1246 0.081 Uiso 0.5 1 calc R U P
H30C H 0.6062 0.3026 0.1512 0.081 Uiso 0.5 1 calc R U P
N20 N 0.9022(8) -0.0116(6) 0.4301(6) 0.135(3) Uiso 0.5 1 d . . P
C31 C 0.9022(8) -0.0116(6) 0.4301(6) 0.135(3) Uiso 0.5 1 d . . P
C32 C 1.0443(7) -0.0186(6) 0.4994(7) 0.139(4) Uiso 0.5 1 d . . P
N21 N 1.0443(7) -0.0186(6) 0.4994(7) 0.139(4) Uiso 0.5 1 d . . P
C33 C 1.0441(14) -0.0654(11) 0.4377(11) 0.099(5) Uiso 0.5 1 d . . P
C34 C 0.9600(15) -0.0642(11) 0.3973(11) 0.108(6) Uiso 0.5 1 d . . P
N22 N -0.0849(8) 0.2859(6) 0.0953(7) 0.073(3) Uiso 0.5 1 d . . P
N23 N -0.0912(7) 0.1688(5) 0.1360(5) 0.049(2) Uiso 0.5 1 d . . P
C35 C -0.1098(7) 0.2500 0.1529(6) 0.071(2) Uiso 1 2 d S . P
C36 C -0.0536(11) 0.2500 0.0390(9) 0.114(4) Uiso 1 2 d DS . P
C37 C -0.0604(12) 0.3367(8) 0.0678(9) 0.077(4) Uiso 0.5 1 d D . P
C38 C -0.0910(9) 0.3655(8) 0.0890(8) 0.058(3) Uiso 0.5 1 d . . P
O1W O 0.1329(4) 0.2500 0.5268(3) 0.0696(17) Uani 1 2 d S T P
O2W O 0.8380(13) -0.2080(10) 0.3110(10) 0.184(7) Uiso 0.5 1 d . . P
O3W O -0.1281(17) 0.0854(14) 0.6637(13) 0.217(9) Uiso 0.5 1 d . . P
O4WA O 0.4785(13) -0.2500 0.1955(10) 0.115(6) Uiso 0.5 2 d S . P
O4WB O 0.5842(17) -0.2500 0.2407(13) 0.150(8) Uiso 0.5 2 d S . P
O5WA O 0.7052(16) 0.2500 0.6338(13) 0.135(7) Uiso 0.5 2 d S . P
O5WB O 0.772(3) 0.2500 0.705(2) 0.259(16) Uiso 0.5 2 d S . P

loop_
_atom_site_aniso_label
_atom_site_aniso_U_11
_atom_site_aniso_U_22
_atom_site_aniso_U_33
_atom_site_aniso_U_23
_atom_site_aniso_U_13
_atom_site_aniso_U_12
Fe1 0.0213(3) 0.0234(3) 0.0273(3) 0.0013(2) 0.0027(2) 0.0000(2)
Mo1 0.0218(2) 0.0262(3) 0.0232(3) 0.000 -0.00017(18) 0.000
Mo2 0.0154(2) 0.0295(3) 0.0315(3) 0.000 -0.00050(18) 0.000
N1 0.0254(17) 0.0243(17) 0.0314(19) -0.0026(15) 0.0011(14) -0.0003(14)
N2 0.038(3) 0.057(4) 0.044(3) 0.000 0.010(3) 0.000
N3 0.069(3) 0.059(3) 0.047(3) -0.012(2) 0.008(2) -0.031(3)
N4 0.126(7) 0.076(5) 0.070(5) 0.000 -0.061(5) 0.000
N5 0.062(3) 0.041(2) 0.060(3) 0.007(2) 0.026(2) -0.002(2)
N6 0.0214(16) 0.0276(17) 0.0279(18) 0.0046(14) 0.0032(13) 0.0016(14)
N7 0.033(2) 0.051(3) 0.074(3) -0.016(2) 0.015(2) -0.0021(19)
N8 0.046(3) 0.036(3) 0.041(3) 0.000 0.014(3) 0.000
N9 0.031(3) 0.080(5) 0.071(5) 0.000 -0.012(3) 0.000
N10 0.042(2) 0.067(3) 0.081(4) -0.036(3) 0.007(2) -0.012(2)
N11 0.0225(16) 0.0279(18) 0.0326(19) -0.0003(14) 0.0027(13) 0.0000(13)
N12 0.0255(18) 0.045(2) 0.043(2) 0.0028(18) 0.0113(15) 0.0044(16)
N13 0.0336(19) 0.0272(18) 0.035(2) -0.0019(15) 0.0040(15) -0.0033(15)
N14 0.042(2) 0.053(3) 0.061(3) -0.018(2) 0.002(2) -0.017(2)
N15 0.0277(18) 0.0332(19) 0.037(2) 0.0069(16) 0.0058(15) 0.0010(15)
N16 0.034(2) 0.069(3) 0.058(3) 0.038(2) 0.0066(19) 0.005(2)
N17 0.0289(17) 0.0293(18) 0.0270(18) 0.0006(14) 0.0033(14) -0.0017(14)
N18 0.0291(18) 0.0312(19) 0.041(2) -0.0063(16) 0.0100(15) 0.0002(15)
O1 0.0258(17) 0.095(3) 0.068(3) -0.020(2) -0.0019(16) -0.0045(19)
O2 0.0284(17) 0.089(3) 0.069(3) 0.041(2) 0.0035(16) 0.0102(18)
C1 0.0236(19) 0.026(2) 0.031(2) -0.0062(17) 0.0044(16) -0.0023(16)
C2 0.026(3) 0.036(3) 0.038(4) 0.000 0.003(3) 0.000
C3 0.041(3) 0.046(3) 0.030(2) -0.005(2) 0.0040(18) -0.012(2)
C4 0.059(5) 0.043(4) 0.049(4) 0.000 -0.016(4) 0.000
C5 0.038(2) 0.030(2) 0.035(2) -0.0011(19) 0.0076(18) 0.0021(19)
C6 0.0198(19) 0.027(2) 0.031(2) 0.0025(17) 0.0030(15) 0.0042(16)
C7 0.022(2) 0.036(2) 0.052(3) -0.004(2) 0.0037(19) -0.0030(18)
C8 0.030(3) 0.029(3) 0.029(3) 0.000 -0.003(2) 0.000
C9 0.032(4) 0.047(4) 0.049(4) 0.000 -0.001(3) 0.000
C10 0.024(2) 0.050(3) 0.056(3) -0.016(2) 0.004(2) -0.008(2)
C11 0.031(2) 0.044(3) 0.036(2) -0.006(2) 0.0072(18) -0.0050(19)
C12 0.040(3) 0.041(3) 0.039(3) -0.008(2) 0.012(2) 0.000(2)
C13 0.029(2) 0.066(4) 0.066(4) -0.001(3) 0.017(2) 0.011(2)
C14 0.024(2) 0.034(2) 0.036(2) -0.0009(18) 0.0076(17) -0.0020(17)
C15 0.027(2) 0.055(3) 0.044(3) -0.004(2) 0.0052(19) -0.005(2)
C16 0.031(2) 0.040(3) 0.039(3) -0.008(2) 0.0015(18) -0.0095(19)
C17 0.048(4) 0.091(5) 0.115(6) -0.040(5) -0.002(4) -0.028(4)
C18 0.058(3) 0.043(3) 0.066(4) -0.017(3) 0.008(3) -0.013(3)
C19 0.047(3) 0.033(2) 0.047(3) -0.009(2) 0.011(2) -0.004(2)
C20 0.036(2) 0.046(3) 0.053(3) 0.017(2) 0.017(2) 0.004(2)
C21 0.049(3) 0.069(4) 0.060(4) 0.036(3) 0.019(3) 0.002(3)
C22 0.051(3) 0.124(6) 0.088(5) 0.077(5) 0.002(3) 0.015(4)
C23 0.031(2) 0.041(3) 0.046(3) 0.019(2) 0.0039(19) 0.0018(19)
C24 0.028(2) 0.040(3) 0.050(3) 0.013(2) 0.0033(19) 0.0041(19)
C25 0.027(2) 0.026(2) 0.033(2) 0.0000(17) 0.0057(16) 0.0013(16)
C26 0.028(2) 0.057(3) 0.062(3) -0.011(3) 0.010(2) 0.010(2)
C27 0.044(3) 0.046(3) 0.029(2) -0.005(2) 0.0113(19) -0.002(2)
C28 0.038(2) 0.034(2) 0.031(2) -0.0011(18) 0.0057(18) 0.0024(19)
N19 0.137(8) 0.071(6) 0.070(6) 0.000 0.046(6) 0.000
C29 0.049(4) 0.034(4) 0.046(4) 0.000 0.006(3) 0.000
C30 0.048(4) 0.055(5) 0.063(5) 0.000 0.027(4) 0.000
O1W 0.033(3) 0.109(5) 0.067(4) 0.000 0.005(2) 0.000

loop_
_atom_type_symbol
_atom_type_description
_atom_type_scat_dispersion_real
_atom_type_scat_dispersion_imag
_atom_type_scat_source
C C 0.0033 0.0016 'International Tables Vol C Tables 4.2.6.8 and 6.1.1.4'
H H 0.0000 0.0000 'International Tables Vol C Tables 4.2.6.8 and 6.1.1.4'
B B 0.0013 0.0007 'International Tables Vol C Tables 4.2.6.8 and 6.1.1.4'
N N 0.0061 0.0033 'International Tables Vol C Tables 4.2.6.8 and 6.1.1.4'
O O 0.0106 0.0060 'International Tables Vol C Tables 4.2.6.8 and 6.1.1.4'
Fe Fe 0.3463 0.8444 'International Tables Vol C Tables 4.2.6.8 and 6.1.1.4'
Mo Mo -1.6832 0.6857 'International Tables Vol C Tables 4.2.6.8 and 6.1.1.4'

loop_
_geom_angle_atom_site_label_1
_geom_angle_atom_site_label_2
_geom_angle_atom_site_label_3
_geom_angle
_geom_angle_site_symmetry_1
_geom_angle_site_symmetry_3
N1 Fe1 N6 91.78(14) . .
N1 Fe1 N15 178.58(14) . .
N6 Fe1 N15 89.27(14) . .
N1 Fe1 N13 88.13(14) . .
N6 Fe1 N13 179.54(15) . .
N15 Fe1 N13 90.81(15) . .
N1 Fe1 N17 91.25(14) . .
N6 Fe1 N17 87.52(14) . .
N15 Fe1 N17 89.75(14) . .
N13 Fe1 N17 92.92(14) . .
N1 Fe1 N11 88.32(14) . .
N6 Fe1 N11 90.68(14) . .
N15 Fe1 N11 90.71(14) . .
N13 Fe1 N11 88.87(14) . .
N17 Fe1 N11 178.14(14) . .
C1 Mo1 C1 73.3(2) 4_565 .
C1 Mo1 C5 74.44(16) 4_565 .
C1 Mo1 C5 115.18(16) . .
C1 Mo1 C5 115.18(16) 4_565 4_565
C1 Mo1 C5 74.44(16) . 4_565
C5 Mo1 C5 71.0(2) . 4_565
C1 Mo1 C4 143.03(11) 4_565 .
C1 Mo1 C4 143.03(11) . .
C5 Mo1 C4 80.3(2) . .
C5 Mo1 C4 80.3(2) 4_565 .
C1 Mo1 C3 75.03(16) 4_565 4_565
C1 Mo1 C3 140.88(16) . 4_565
C5 Mo1 C3 76.95(17) . 4_565
C5 Mo1 C3 141.28(17) 4_565 4_565
C4 Mo1 C3 73.30(15) . 4_565
C1 Mo1 C3 140.88(16) 4_565 .
C1 Mo1 C3 75.03(16) . .
C5 Mo1 C3 141.28(17) . .
C5 Mo1 C3 76.95(17) 4_565 .
C4 Mo1 C3 73.30(15) . .
C3 Mo1 C3 120.0(3) 4_565 .
C1 Mo1 C2 75.78(16) 4_565 .
C1 Mo1 C2 75.78(16) . .
C5 Mo1 C2 143.06(12) . .
C5 Mo1 C2 143.06(12) 4_565 .
C4 Mo1 C2 112.9(3) . .
C3 Mo1 C2 74.63(14) 4_565 .
C3 Mo1 C2 74.63(14) . .
C6 Mo2 C6 73.5(2) 4_565 .
C6 Mo2 C7 72.18(15) 4_565 4_565
C6 Mo2 C7 114.86(16) . 4_565
C6 Mo2 C7 114.86(16) 4_565 .
C6 Mo2 C7 72.18(15) . .
C7 Mo2 C7 74.7(2) 4_565 .
C6 Mo2 C8 77.79(16) 4_565 .
C6 Mo2 C8 77.79(16) . .
C7 Mo2 C8 141.48(12) 4_565 .
C7 Mo2 C8 141.48(12) . .
C6 Mo2 C10 77.56(17) 4_565 .
C6 Mo2 C10 142.64(15) . .
C7 Mo2 C10 77.03(19) 4_565 .
C7 Mo2 C10 143.13(16) . .
C8 Mo2 C10 73.35(14) . .
C6 Mo2 C10 142.64(15) 4_565 4_565
C6 Mo2 C10 77.56(17) . 4_565
C7 Mo2 C10 143.13(16) 4_565 4_565
C7 Mo2 C10 77.03(19) . 4_565
C8 Mo2 C10 73.35(14) . 4_565
C10 Mo2 C10 115.1(3) . 4_565
C6 Mo2 C9 142.14(11) 4_565 .
C6 Mo2 C9 142.14(11) . .
C7 Mo2 C9 78.20(19) 4_565 .
C7 Mo2 C9 78.20(19) . .
C8 Mo2 C9 115.1(2) . .
C10 Mo2 C9 73.19(15) . .
C10 Mo2 C9 73.19(15) 4_565 .
C1 N1 Fe1 172.7(3) . .
C6 N6 Fe1 175.7(3) . .
C14 N11 C11 105.9(3) . .
C14 N11 Fe1 127.9(3) . .
C11 N11 Fe1 126.0(3) . .
C12 N12 C14 108.0(3) . .
C12 N12 C13 123.7(4) . .
C14 N12 C13 128.2(4) . .
C16 N13 C19 106.0(4) . .
C16 N13 Fe1 127.5(3) . .
C19 N13 Fe1 126.4(3) . .
C18 N14 C16 107.7(4) . .
C18 N14 C17 125.3(5) . .
C16 N14 C17 127.0(5) . .
C23 N15 C20 107.0(4) . .
C23 N15 Fe1 125.8(3) . .
C20 N15 Fe1 126.7(3) . .
C21 N16 C23 107.7(4) . .
C21 N16 C22 123.2(4) . .
C23 N16 C22 129.1(4) . .
C25 N17 C28 105.8(3) . .
C25 N17 Fe1 125.2(3) . .
C28 N17 Fe1 128.2(3) . .
C27 N18 C25 106.9(3) . .
C27 N18 C26 125.1(4) . .
C25 N18 C26 127.7(4) . .
N1 C1 Mo1 176.1(3) . .
N2 C2 Mo1 175.2(5) . .
N3 C3 Mo1 177.2(5) . .
N4 C4 Mo1 178.1(9) . .
N5 C5 Mo1 177.6(4) . .
N6 C6 Mo2 178.4(4) . .
N7 C7 Mo2 178.5(4) . .
N8 C8 Mo2 177.3(5) . .
N9 C9 Mo2 179.2(7) . .
N10 C10 Mo2 177.9(5) . .
N11 C11 C12 109.8(4) . .
N11 C11 H11 125.1 . .
C12 C11 H11 125.1 . .
N12 C12 C11 106.1(4) . .
N12 C12 H12 126.9 . .
C11 C12 H12 126.9 . .
N12 C13 H13A 109.5 . .
N12 C13 H13B 109.5 . .
H13A C13 H13B 109.5 . .
N12 C13 H13C 109.5 . .
H13A C13 H13C 109.5 . .
H13B C13 H13C 109.5 . .
N11 C14 N12 110.2(4) . .
N11 C14 C15 125.9(4) . .
N12 C14 C15 123.5(4) . .
O1 C15 C14 121.0(4) . .
O1 C15 C16 121.2(4) . .
C14 C15 C16 117.6(4) . .
N13 C16 N14 110.1(4) . .
N13 C16 C15 126.6(4) . .
N14 C16 C15 123.2(4) . .
N14 C17 H17A 109.5 . .
N14 C17 H17B 109.5 . .
H17A C17 H17B 109.5 . .
N14 C17 H17C 109.5 . .
H17A C17 H17C 109.5 . .
H17B C17 H17C 109.5 . .
N14 C18 C19 106.9(5) . .
N14 C18 H18 126.5 . .
C19 C18 H18 126.5 . .
N13 C19 C18 109.3(4) . .
N13 C19 H19 125.4 . .
C18 C19 H19 125.4 . .
C21 C20 N15 109.3(4) . .
C21 C20 H20 125.4 . .
N15 C20 H20 125.4 . .
N16 C21 C20 106.8(4) . .
N16 C21 H21 126.6 . .
C20 C21 H21 126.6 . .
N16 C22 H22A 109.5 . .
N16 C22 H22B 109.5 . .
H22A C22 H22B 109.5 . .
N16 C22 H22C 109.5 . .
H22A C22 H22C 109.5 . .
H22B C22 H22C 109.5 . .
N15 C23 N16 109.2(4) . .
N15 C23 C24 126.9(4) . .
N16 C23 C24 123.9(4) . .
O2 C24 C25 121.3(4) . .
O2 C24 C23 120.8(4) . .
C25 C24 C23 117.8(4) . .
N17 C25 N18 109.8(4) . .
N17 C25 C24 126.5(4) . .
N18 C25 C24 123.7(4) . .
N18 C26 H26A 109.5 . .
N18 C26 H26B 109.5 . .
H26A C26 H26B 109.5 . .
N18 C26 H26C 109.5 . .
H26A C26 H26C 109.5 . .
H26B C26 H26C 109.5 . .
C28 C27 N18 107.9(4) . .
C28 C27 H27 126.1 . .
N18 C27 H27 126.1 . .
C27 C28 N17 109.6(4) . .
C27 C28 H28 125.2 . .
N17 C28 H28 125.2 . .
N19 C29 C30 179.7(9) . .
C29 C30 H30A 109.5 . .
C29 C30 H30B 109.5 . .
H30A C30 H30B 109.5 . .
C29 C30 H30C 109.5 . .
H30A C30 H30C 109.5 . .
H30B C30 H30C 109.5 . .
C34 N20 N21 111.4(12) . 3_756
C34 N20 C32 111.4(12) . 3_756
N21 N20 C32 0.0(6) 3_756 3_756
N21 C32 C32 0.0(11) 3_756 3_756
N21 C32 C33 111.6(15) 3_756 .
C32 C32 C33 111.6(15) 3_756 .
N21 C32 C31 99.1(13) 3_756 3_756
C32 C32 C31 99.1(13) 3_756 3_756
C33 C32 C31 149.3(12) . 3_756
N21 C32 N20 99.1(13) 3_756 3_756
C32 C32 N20 99.1(13) 3_756 3_756
C33 C32 N20 149.3(12) . 3_756
C31 C32 N20 0.0(5) 3_756 3_756
C34 C33 C32 112.5(18) . .
C33 C34 N20 105.3(17) . .
C37 N22 N23 74.7(12) . 4_565
C37 N22 N22 145.7(10) . 4_565
N23 N22 N22 137.4(8) 4_565 4_565
C37 N22 C35 152.1(14) . .
N23 N22 C35 77.8(9) 4_565 .
N22 N22 C35 60.1(6) 4_565 .
C37 N22 C36 85.7(12) . .
N23 N22 C36 158.7(13) 4_565 .
N22 N22 C36 60.4(6) 4_565 .
C35 N22 C36 120.4(11) . .
C37 N22 C38 32.7(9) . .
N23 N22 C38 46.6(8) 4_565 .
N22 N22 C38 174.6(7) 4_565 .
C35 N22 C38 122.9(11) . .
C36 N22 C38 116.7(11) . .
C38 N23 N22 83.4(12) 4_565 4_565
C38 N23 C37 35.7(9) 4_565 4_565
N22 N23 C37 52.6(8) 4_565 4_565
C38 N23 C35 137.7(12) 4_565 .
N22 N23 C35 56.6(8) 4_565 .
C37 N23 C35 109.1(9) 4_565 .
N22 C35 N22 59.7(12) . 4_565
N22 C35 N23 45.5(6) . 4_565
N22 C35 N23 105.0(9) 4_565 4_565
N22 C35 N23 105.0(9) . .
N22 C35 N23 45.5(6) 4_565 .
N23 C35 N23 148.5(11) 4_565 .
N22 C36 N22 59.1(13) 4_565 .
N22 C36 C37 100.9(13) 4_565 .
N22 C36 C37 41.9(7) . .
N22 C36 C37 41.9(7) 4_565 4_565
N22 C36 C37 100.9(13) . 4_565
C37 C36 C37 142.0(16) . 4_565
C38 C37 N22 98(2) . .
C38 C37 N23 51.5(15) . 4_565
N22 C37 N23 52.7(10) . 4_565
C38 C37 C36 146(2) . .
N22 C37 C36 52.3(10) . .
N23 C37 C36 104.6(12) 4_565 .
C37 C38 N23 93(2) . 4_565
C37 C38 N22 49.6(16) . .
N23 C38 N22 49.9(9) 4_565 .

loop_
_geom_bond_atom_site_label_1
_geom_bond_atom_site_label_2
_geom_bond_distance
_geom_bond_site_symmetry_2
Fe1 N1 1.912(3) .
Fe1 N6 1.914(3) .
Fe1 N15 1.961(3) .
Fe1 N13 1.969(3) .
Fe1 N17 1.972(3) .
Fe1 N11 1.978(3) .
Mo1 C1 2.140(4) 4_565
Mo1 C1 2.140(4) .
Mo1 C5 2.162(5) .
Mo1 C5 2.162(5) 4_565
Mo1 C4 2.162(7) .
Mo1 C3 2.166(5) 4_565
Mo1 C3 2.166(5) .
Mo1 C2 2.171(6) .
Mo2 C6 2.141(4) 4_565
Mo2 C6 2.141(4) .
Mo2 C7 2.150(5) 4_565
Mo2 C7 2.150(5) .
Mo2 C8 2.148(6) .
Mo2 C10 2.165(5) .
Mo2 C10 2.165(5) 4_565
Mo2 C9 2.168(7) .
N1 C1 1.145(5) .
N2 C2 1.144(8) .
N3 C3 1.145(6) .
N4 C4 1.139(9) .
N5 C5 1.142(6) .
N6 C6 1.148(5) .
N7 C7 1.147(6) .
N8 C8 1.155(8) .
N9 C9 1.143(8) .
N10 C10 1.134(6) .
N11 C14 1.337(5) .
N11 C11 1.357(6) .
N12 C12 1.353(6) .
N12 C14 1.347(5) .
N12 C13 1.479(5) .
N13 C16 1.342(5) .
N13 C19 1.357(6) .
N14 C18 1.350(7) .
N14 C16 1.346(6) .
N14 C17 1.485(7) .
N15 C23 1.342(5) .
N15 C20 1.357(6) .
N16 C21 1.360(6) .
N16 C23 1.364(6) .
N16 C22 1.468(6) .
N17 C25 1.358(5) .
N17 C28 1.357(5) .
N18 C27 1.352(6) .
N18 C25 1.362(5) .
N18 C26 1.466(5) .
O1 C15 1.228(5) .
O2 C24 1.227(5) .
C11 C12 1.368(6) .
C11 H11 0.9500 .
C12 H12 0.9500 .
C13 H13A 0.9800 .
C13 H13B 0.9800 .
C13 H13C 0.9800 .
C14 C15 1.455(6) .
C15 C16 1.462(7) .
C17 H17A 0.9800 .
C17 H17B 0.9800 .
C17 H17C 0.9800 .
C18 C19 1.363(7) .
C18 H18 0.9500 .
C19 H19 0.9500 .
C20 C21 1.364(7) .
C20 H20 0.9500 .
C21 H21 0.9500 .
C22 H22A 0.9800 .
C22 H22B 0.9800 .
C22 H22C 0.9800 .
C23 C24 1.451(6) .
C24 C25 1.448(6) .
C26 H26A 0.9800 .
C26 H26B 0.9800 .
C26 H26C 0.9800 .
C27 C28 1.355(6) .
C27 H27 0.9500 .
C28 H28 0.9500 .
N19 C29 1.142(10) .
C29 C30 1.404(10) .
C30 H30A 0.9800 .
C30 H30B 0.9800 .
C30 H30C 0.9800 .
N20 C34 1.35(2) .
N20 N21 1.469(14) 3_756
N20 C32 1.469(14) 3_756
C32 N21 1.332(18) 3_756
C32 C32 1.332(18) 3_756
C32 C33 1.359(19) .
C32 C31 1.469(14) 3_756
C32 N20 1.469(14) 3_756
C33 C34 1.26(2) .
N22 C37 1.075(16) .
N22 N23 1.077(13) 4_565
N22 N22 1.26(2) 4_565
N22 C35 1.261(13) .
N22 C36 1.273(15) .
N22 C38 1.398(17) .
N23 C38 1.023(14) 4_565
N23 N22 1.077(13) 4_565
N23 C37 1.306(18) 4_565
N23 C35 1.475(10) .
C35 N22 1.261(13) 4_565
C35 N23 1.475(10) 4_565
C36 N22 1.273(15) 4_565
C36 C37 1.604(14) .
C36 C37 1.604(14) 4_565
C37 C38 0.762(16) .
C37 N23 1.306(18) 4_565
C38 N23 1.023(14) 4_565
O2W O2W 1.47(3) 4
O4WA O4WB 1.53(2) .
O5WA O5WB 1.47(4) .
